data_4348728
loop_
_publ_author_name
'Wu, Bing'
'Wilding, Matthew J. T.'
'Kuppuswamy, Subramaniam'
'Bezpalko, Mark W.'
'Foxman, Bruce M.'
'Thomas, Christine M.'

_publ_section_title
;
 Exploring Trends in Metal-Metal Bonding, Spectroscopic Properties, and
 Conformational Flexibility in a Series of Heterobimetallic Ti/M and V/M
 Complexes (M = Fe, Co, Ni, and Cu).
;
_journal_issue 23
_journal_name_full 'Inorganic chemistry'
_journal_page_first 12137
_journal_page_last 12148
_journal_paper_doi 10.1021/acs.inorgchem.6b01543
_journal_volume 55
_journal_year 2016
_chemical_formula_moiety 'C46 H77 Cl1 N3 Ni1 O1 P3 Ti1'
_chemical_formula_sum 'C46 H77 Cl N3 Ni O P3 Ti'
_chemical_formula_weight 923.12
_space_group_IT_number 14
_space_group_name_Hall '-P 2yn'
_space_group_name_H-M_alt 'P 1 21/n 1'
_symmetry_cell_setting monoclinic
_symmetry_space_group_name_Hall '-P 2yn'
_symmetry_space_group_name_H-M 'P 1 21/n 1'
_atom_sites_solution_hydrogens difmap
_atom_sites_solution_primary other
_audit_creation_date 2016-07-29
_audit_creation_method CRYSTALS_ver_14.61_build_00000
_cell_angle_alpha 90
_cell_angle_beta 99.6653(15)
_cell_angle_gamma 90
_cell_formula_units_Z 4
_cell_length_a 12.7110(4)
_cell_length_b 22.4790(7)
_cell_length_c 17.3934(5)
_cell_measurement_reflns_used 9750
_cell_measurement_temperature 200
_cell_measurement_theta_max 30
_cell_measurement_theta_min 3
_cell_volume 4899.3(3)
_computing_cell_refinement 'Apex2 (Bruker AXS, 2006)'
_computing_data_collection 'Apex2 (Bruker AXS, 2006)'
_computing_data_reduction 'Apex2 (Bruker AXS, 2006)'
_computing_molecular_graphics 'CAMERON (Watkin et al., 1996)'
_computing_publication_material 'CRYSTALS (Betteridge et al., 2003)'
_computing_structure_refinement 'CRYSTALS (Betteridge et al., 2003)'
_computing_structure_solution 'USER DEFINED STRUCTURE SOLUTION'
_diffrn_ambient_temperature 200
_diffrn_measured_fraction_theta_full 0.999
_diffrn_measured_fraction_theta_max 0.999
_diffrn_measurement_device Area
_diffrn_measurement_device_type 'Bruker Kappa Apex2'
_diffrn_measurement_method '\f & \w scans'
_diffrn_radiation_monochromator graphite
_diffrn_radiation_type 'Mo K\a'
_diffrn_radiation_wavelength 0.71073
_diffrn_reflns_av_R_equivalents 0.034
_diffrn_reflns_limit_h_max 17
_diffrn_reflns_limit_h_min -17
_diffrn_reflns_limit_k_max 31
_diffrn_reflns_limit_k_min -31
_diffrn_reflns_limit_l_max 24
_diffrn_reflns_limit_l_min -24
_diffrn_reflns_number 105669
_diffrn_reflns_theta_full 29.992
_diffrn_reflns_theta_max 29.992
_diffrn_reflns_theta_min 1.494
_diffrn_standards_number 0
_exptl_absorpt_coefficient_mu 0.735
_exptl_absorpt_correction_T_max 0.77
_exptl_absorpt_correction_T_min 0.70
_exptl_absorpt_correction_type numerical
_exptl_absorpt_process_details
; 
 Analytical Absorption (De Meulenaer & Tompa, 1965) 
;
_exptl_crystal_colour red
_exptl_crystal_density_diffrn 1.251
_exptl_crystal_density_method 'not measured'
_exptl_crystal_description prism
_exptl_crystal_F_000 1976
_exptl_crystal_size_max 0.510
_exptl_crystal_size_mid 0.480
_exptl_crystal_size_min 0.350
_refine_diff_density_max 0.62
_refine_diff_density_min -0.84
_refine_ls_extinction_method None
_refine_ls_goodness_of_fit_ref 1.0263
_refine_ls_hydrogen_treatment constr
_refine_ls_matrix_type full
_refine_ls_number_parameters 504
_refine_ls_number_reflns 14276
_refine_ls_number_restraints 0
_refine_ls_R_factor_all 0.0390
_refine_ls_R_factor_gt 0.0341
_refine_ls_shift/su_max 0.0007643
_refine_ls_shift/su_mean 0.0000423
_refine_ls_structure_factor_coef Fsqd
_refine_ls_weighting_details
;
 Method= Modified Sheldrick 
 w=1/[\s^2^(F^2^) + ( 0.04P)^2^ + 2.90P] 
 ,where P=(max(Fo^2^,0) + 2Fc^2^)/3 
;
_refine_ls_weighting_scheme calc
_refine_ls_wR_factor_all 0.0885
_refine_ls_wR_factor_gt 0.0839
_refine_ls_wR_factor_ref 0.0885
_reflns_limit_h_max 17
_reflns_limit_h_min -17
_reflns_limit_k_max 31
_reflns_limit_k_min 0
_reflns_limit_l_max 24
_reflns_limit_l_min 0
_reflns_number_gt 13007
_reflns_number_total 14276
_reflns_threshold_expression I>2.0\s(I)
_oxford_diffrn_Wilson_B_factor 0.00
_oxford_diffrn_Wilson_scale 0.00
_oxford_refine_ls_r_factor_ref 0.0390
_oxford_refine_ls_scale 0.071304(8)
_oxford_reflns_number_all 14276
_oxford_reflns_threshold_expression_ref I>-10.0\s(I)
_oxford_structure_analysis_title 'CTV_17_0m in P2(1)/n'
_cod_data_source_file ic6b01543_si_002.cif
_cod_data_source_block 4THF
_cod_depositor_comments
;
The following automatic conversions were performed:

data item '_atom_sites_solution_primary' value 'Other' was changed to
'other' in accordance with the
/home/saulius/struct/COD-crude-data/automatic-downloads/DataCite-retrospective/ACS/depositions/lib/dictionaries/cif_core.dic
dictionary named 'cif_core.dic' version 2.4.2 last updated on
2011-04-26.

Automatic conversion script
Id: cif_fix_values 6909 2019-04-08 15:41:33Z antanas 
;
_cod_original_sg_symbol_H-M 'P 1 21/n 1 '
_cod_original_formula_sum 'C46 H77 Cl1 N3 Ni1 O1 P3 Ti1'
_cod_database_code 4348728

loop_
_symmetry_equiv_pos_as_xyz
x,y,z
-x,-y,-z
-x+1/2,y+1/2,-z+1/2
x+1/2,-y+1/2,z+1/2

loop_
_atom_site_label
_atom_site_type_symbol
_atom_site_fract_x
_atom_site_fract_y
_atom_site_fract_z
_atom_site_U_iso_or_equiv
_atom_site_occupancy
_atom_site_adp_type
_atom_site_refinement_flags_posn
_atom_site_refinement_flags_occupancy
_atom_site_disorder_assembly
_atom_site_disorder_group
Ni1 Ni 0.291600(13) 0.182449(7) 0.153792(10) 0.0186 1.0000 Uani . . . .
Ti1 Ti 0.151540(18) 0.173087(10) 0.213656(14) 0.0175 1.0000 Uani . . . .
Cl1 Cl 0.43768(3) 0.188790(18) 0.08687(2) 0.0336 1.0000 Uani . . . .
P1 P 0.16741(3) 0.130113(15) 0.07173(2) 0.0193 1.0000 Uani . . . .
P2 P 0.23357(3) 0.276290(15) 0.16573(2) 0.0208 1.0000 Uani . . . .
P3 P 0.35089(3) 0.130842(16) 0.26442(2) 0.0214 1.0000 Uani . . . .
O1 O 0.02954(8) 0.17433(5) 0.29444(6) 0.0254 1.0000 Uani . . . .
N1 N 0.06761(9) 0.13215(5) 0.12382(7) 0.0220 1.0000 Uani . . . .
N2 N 0.13624(10) 0.26175(5) 0.21700(7) 0.0243 1.0000 Uani . . . .
N3 N 0.23388(9) 0.11790(5) 0.29350(7) 0.0235 1.0000 Uani . . . .
C1 C 0.11830(12) 0.16313(7) -0.02588(8) 0.0252 1.0000 Uani . . . .
C2 C 0.02509(14) 0.13035(8) -0.07543(9) 0.0350 1.0000 Uani . . . .
C3 C 0.20915(14) 0.17124(8) -0.07272(10) 0.0362 1.0000 Uani . . . .
C4 C 0.19403(12) 0.05173(6) 0.04596(9) 0.0286 1.0000 Uani . . . .
C5 C 0.16882(16) 0.00692(8) 0.10566(14) 0.0465 1.0000 Uani . . . .
C6 C 0.30935(14) 0.04600(7) 0.03239(10) 0.0334 1.0000 Uani . . . .
C7 C -0.04395(10) 0.12136(6) 0.10641(8) 0.0219 1.0000 Uani . . . .
C8 C -0.11320(11) 0.16519(7) 0.07097(8) 0.0251 1.0000 Uani . . . .
C9 C -0.22344(12) 0.15862(7) 0.06294(9) 0.0283 1.0000 Uani . . . .
C10 C -0.26421(12) 0.10722(8) 0.09171(9) 0.0306 1.0000 Uani . . . .
C11 C -0.19691(12) 0.06243(7) 0.12605(9) 0.0276 1.0000 Uani . . . .
C12 C -0.08694(11) 0.06955(7) 0.13215(8) 0.0253 1.0000 Uani . . . .
C13 C -0.29661(13) 0.20687(9) 0.02546(12) 0.0403 1.0000 Uani . . . .
C14 C -0.24014(14) 0.00786(8) 0.16011(11) 0.0367 1.0000 Uani . . . .
C15 C 0.33279(13) 0.32825(7) 0.22039(9) 0.0289 1.0000 Uani . . . .
C16 C 0.43727(14) 0.32801(9) 0.18758(13) 0.0436 1.0000 Uani . . . .
C17 C 0.29861(16) 0.39244(7) 0.23163(12) 0.0395 1.0000 Uani . . . .
C18 C 0.17027(13) 0.31366(6) 0.07435(9) 0.0275 1.0000 Uani . . . .
C19 C 0.10910(17) 0.37189(8) 0.07943(11) 0.0422 1.0000 Uani . . . .
C20 C 0.24864(18) 0.32100(9) 0.01803(11) 0.0458 1.0000 Uani . . . .
C21 C 0.05862(11) 0.30011(6) 0.24028(9) 0.0243 1.0000 Uani . . . .
C22 C 0.08303(12) 0.33579(7) 0.30648(9) 0.0272 1.0000 Uani . . . .
C23 C 0.00587(14) 0.37172(7) 0.33130(10) 0.0318 1.0000 Uani . . . .
C24 C -0.09653(14) 0.37176(8) 0.28854(12) 0.0383 1.0000 Uani . . . .
C25 C -0.12336(14) 0.33670(9) 0.22318(12) 0.0419 1.0000 Uani . . . .
C26 C -0.04532(13) 0.30059(8) 0.19937(11) 0.0348 1.0000 Uani . . . .
C27 C 0.03230(18) 0.40772(9) 0.40484(13) 0.0502 1.0000 Uani . . . .
C28 C -0.23657(18) 0.33591(14) 0.17834(19) 0.0794 1.0000 Uani . . . .
C29 C 0.41446(12) 0.05862(7) 0.24750(9) 0.0299 1.0000 Uani . . . .
C30 C 0.42495(17) 0.01224(8) 0.31192(12) 0.0451 1.0000 Uani . . . .
C31 C 0.52171(17) 0.06762(10) 0.22165(16) 0.0593 1.0000 Uani . . . .
C32 C 0.44375(13) 0.16513(8) 0.34653(10) 0.0327 1.0000 Uani . . . .
C33 C 0.53198(16) 0.20007(11) 0.31650(14) 0.0517 1.0000 Uani . . . .
C34 C 0.38406(17) 0.20592(9) 0.39456(11) 0.0440 1.0000 Uani . . . .
C35 C 0.20526(11) 0.07738(7) 0.34814(8) 0.0250 1.0000 Uani . . . .
C36 C 0.10784(12) 0.04772(6) 0.32962(9) 0.0259 1.0000 Uani . . . .
C37 C 0.07178(13) 0.00862(7) 0.38135(10) 0.0303 1.0000 Uani . . . .
C38 C 0.13590(15) -0.00225(8) 0.45282(10) 0.0364 1.0000 Uani . . . .
C39 C 0.23379(14) 0.02579(8) 0.47294(10) 0.0365 1.0000 Uani . . . .
C40 C 0.26726(13) 0.06602(8) 0.42103(9) 0.0318 1.0000 Uani . . . .
C41 C -0.03516(15) -0.02136(8) 0.35891(12) 0.0417 1.0000 Uani . . . .
C42 C 0.30499(19) 0.01258(12) 0.54938(12) 0.0563 1.0000 Uani . . . .
C43 C 0.06408(13) 0.19297(7) 0.37542(9) 0.0309 1.0000 Uani . . . .
C46 C -0.08507(13) 0.16491(9) 0.28154(10) 0.0369 1.0000 Uani . . . .
C440 C -0.0380(4) 0.2149(3) 0.4005(3) 0.0373(12) 0.402(7) Uiso . P 1 2
C441 C -0.0314(3) 0.18676(19) 0.4158(2) 0.0407(9) 0.598(7) Uiso . P 1 1
C450 C -0.1225(4) 0.1750(3) 0.3577(3) 0.0355(11) 0.402(7) Uiso . P 1 2
C451 C -0.1233(3) 0.20153(19) 0.34588(19) 0.0387(8) 0.598(7) Uiso . P 1 1
H11 H 0.0929 0.2029 -0.0159 0.0314 1.0000 Uiso R . . .
H21 H -0.0323 0.1214 -0.0476 0.0534 1.0000 Uiso R . . .
H22 H -0.0035 0.1536 -0.1207 0.0531 1.0000 Uiso R . . .
H23 H 0.0489 0.0929 -0.0941 0.0525 1.0000 Uiso R . . .
H31 H 0.2698 0.1884 -0.0400 0.0538 1.0000 Uiso R . . .
H32 H 0.2299 0.1322 -0.0921 0.0534 1.0000 Uiso R . . .
H33 H 0.1869 0.1973 -0.1165 0.0542 1.0000 Uiso R . . .
H41 H 0.1461 0.0427 -0.0026 0.0361 1.0000 Uiso R . . .
H51 H 0.1957 0.0201 0.1597 0.0708 1.0000 Uiso R . . .
H52 H 0.1976 -0.0322 0.0952 0.0700 1.0000 Uiso R . . .
H53 H 0.0914 0.0020 0.1001 0.0692 1.0000 Uiso R . . .
H61 H 0.3231 0.0057 0.0171 0.0501 1.0000 Uiso R . . .
H62 H 0.3254 0.0724 -0.0069 0.0507 1.0000 Uiso R . . .
H63 H 0.3586 0.0547 0.0794 0.0506 1.0000 Uiso R . . .
H81 H -0.0824 0.2001 0.0542 0.0301 1.0000 Uiso R . . .
H101 H -0.3375 0.1033 0.0876 0.0363 1.0000 Uiso R . . .
H121 H -0.0430 0.0401 0.1552 0.0307 1.0000 Uiso R . . .
H131 H -0.3213 0.1978 -0.0265 0.0629 1.0000 Uiso R . . .
H132 H -0.2604 0.2440 0.0285 0.0612 1.0000 Uiso R . . .
H133 H -0.3563 0.2112 0.0509 0.0620 1.0000 Uiso R . . .
H141 H -0.3080 -0.0016 0.1331 0.0554 1.0000 Uiso R . . .
H142 H -0.2478 0.0158 0.2117 0.0549 1.0000 Uiso R . . .
H143 H -0.1939 -0.0249 0.1592 0.0570 1.0000 Uiso R . . .
H151 H 0.3480 0.3105 0.2713 0.0352 1.0000 Uiso R . . .
H161 H 0.4294 0.3513 0.1394 0.0651 1.0000 Uiso R . . .
H162 H 0.4930 0.3452 0.2251 0.0649 1.0000 Uiso R . . .
H163 H 0.4583 0.2877 0.1764 0.0657 1.0000 Uiso R . . .
H171 H 0.2302 0.3955 0.2474 0.0589 1.0000 Uiso R . . .
H172 H 0.2970 0.4148 0.1849 0.0593 1.0000 Uiso R . . .
H173 H 0.3507 0.4117 0.2702 0.0601 1.0000 Uiso R . . .
H181 H 0.1167 0.2834 0.0521 0.0334 1.0000 Uiso R . . .
H191 H 0.1593 0.4049 0.0900 0.0641 1.0000 Uiso R . . .
H192 H 0.0658 0.3705 0.1192 0.0637 1.0000 Uiso R . . .
H193 H 0.0634 0.3802 0.0306 0.0640 1.0000 Uiso R . . .
H201 H 0.2960 0.3529 0.0342 0.0674 1.0000 Uiso R . . .
H202 H 0.2115 0.3302 -0.0330 0.0675 1.0000 Uiso R . . .
H203 H 0.2892 0.2856 0.0149 0.0678 1.0000 Uiso R . . .
H221 H 0.1529 0.3356 0.3356 0.0335 1.0000 Uiso R . . .
H241 H -0.1498 0.3958 0.3043 0.0464 1.0000 Uiso R . . .
H261 H -0.0636 0.2763 0.1551 0.0421 1.0000 Uiso R . . .
H271 H 0.0012 0.4456 0.3977 0.0758 1.0000 Uiso R . . .
H272 H 0.0038 0.3881 0.4460 0.0769 1.0000 Uiso R . . .
H273 H 0.1087 0.4105 0.4214 0.0757 1.0000 Uiso R . . .
H281 H -0.2761 0.3675 0.1932 0.1199 1.0000 Uiso R . . .
H282 H -0.2346 0.3384 0.1244 0.1196 1.0000 Uiso R . . .
H283 H -0.2699 0.2994 0.1875 0.1196 1.0000 Uiso R . . .
H291 H 0.3638 0.0420 0.2034 0.0367 1.0000 Uiso R . . .
H301 H 0.4696 0.0280 0.3591 0.0678 1.0000 Uiso R . . .
H302 H 0.4595 -0.0224 0.2954 0.0673 1.0000 Uiso R . . .
H303 H 0.3571 0.0011 0.3259 0.0682 1.0000 Uiso R . . .
H311 H 0.5445 0.0306 0.2015 0.0890 1.0000 Uiso R . . .
H312 H 0.5746 0.0795 0.2656 0.0880 1.0000 Uiso R . . .
H313 H 0.5171 0.0976 0.1823 0.0883 1.0000 Uiso R . . .
H321 H 0.4755 0.1327 0.3801 0.0392 1.0000 Uiso R . . .
H331 H 0.5698 0.1747 0.2872 0.0785 1.0000 Uiso R . . .
H332 H 0.5044 0.2336 0.2847 0.0784 1.0000 Uiso R . . .
H333 H 0.5816 0.2149 0.3599 0.0777 1.0000 Uiso R . . .
H341 H 0.4348 0.2241 0.4351 0.0667 1.0000 Uiso R . . .
H342 H 0.3342 0.1845 0.4199 0.0648 1.0000 Uiso R . . .
H343 H 0.3487 0.2363 0.3627 0.0652 1.0000 Uiso R . . .
H361 H 0.0676 0.0544 0.2809 0.0304 1.0000 Uiso R . . .
H381 H 0.1122 -0.0291 0.4885 0.0432 1.0000 Uiso R . . .
H401 H 0.3331 0.0858 0.4347 0.0375 1.0000 Uiso R . . .
H411 H -0.0921 0.0067 0.3528 0.0640 1.0000 Uiso R . . .
H412 H -0.0376 -0.0422 0.3120 0.0631 1.0000 Uiso R . . .
H413 H -0.0472 -0.0499 0.3968 0.0624 1.0000 Uiso R . . .
H421 H 0.3129 -0.0282 0.5572 0.0866 1.0000 Uiso R . . .
H422 H 0.3720 0.0297 0.5529 0.0859 1.0000 Uiso R . . .
H423 H 0.2740 0.0282 0.5915 0.0857 1.0000 Uiso R . . .
H431 H 0.0868 0.2340 0.3746 0.0375 0.598(7) Uiso R P 1 1
H432 H 0.1240 0.1686 0.3992 0.0380 0.598(7) Uiso R P 1 1
H433 H 0.1161 0.2247 0.3773 0.0378 0.402(7) Uiso R P 1 2
H434 H 0.0943 0.1594 0.4061 0.0381 0.402(7) Uiso R P 1 2
H461 H -0.1174 0.1780 0.2304 0.0439 0.598(7) Uiso R P 1 1
H462 H -0.0990 0.1227 0.2874 0.0446 0.598(7) Uiso R P 1 1
H463 H -0.1198 0.1910 0.2410 0.0448 0.402(7) Uiso R P 1 2
H464 H -0.1004 0.1243 0.2654 0.0448 0.402(7) Uiso R P 1 2
H4401 H -0.0324 0.2124 0.4571 0.0466 0.402(7) Uiso R P 1 2
H4402 H -0.0493 0.2554 0.3843 0.0457 0.402(7) Uiso R P 1 2
H4411 H -0.0269 0.2166 0.4577 0.0496 0.598(7) Uiso R P 1 1
H4412 H -0.0355 0.1486 0.4350 0.0471 0.598(7) Uiso R P 1 1
H4501 H -0.1950 0.1922 0.3489 0.0435 0.402(7) Uiso R P 1 2
H4502 H -0.1221 0.1382 0.3845 0.0430 0.402(7) Uiso R P 1 2
H4511 H -0.1260 0.2431 0.3343 0.0462 0.598(7) Uiso R P 1 1
H4512 H -0.1949 0.1863 0.3535 0.0478 0.598(7) Uiso R P 1 1

loop_
_atom_site_aniso_label
_atom_site_aniso_U_11
_atom_site_aniso_U_22
_atom_site_aniso_U_33
_atom_site_aniso_U_23
_atom_site_aniso_U_13
_atom_site_aniso_U_12
Ni1 0.01499(8) 0.01916(8) 0.02320(9) -0.00085(6) 0.00738(6) -0.00033(6)
Ti1 0.01487(10) 0.01896(11) 0.01992(11) 0.00031(8) 0.00636(8) 0.00045(8)
Cl1 0.02478(16) 0.0384(2) 0.0425(2) -0.00327(16) 0.01955(15) -0.00349(14)
P1 0.01796(15) 0.01890(15) 0.02209(15) -0.00155(12) 0.00652(12) -0.00053(11)
P2 0.02176(16) 0.01762(15) 0.02474(16) -0.00125(12) 0.00907(13) -0.00092(12)
P3 0.01578(14) 0.02397(16) 0.02470(16) 0.00046(13) 0.00390(12) 0.00157(12)
O1 0.0234(5) 0.0295(5) 0.0264(5) -0.0024(4) 0.0137(4) -0.0002(4)
N1 0.0164(5) 0.0265(6) 0.0238(5) -0.0025(4) 0.0055(4) -0.0033(4)
N2 0.0254(6) 0.0206(5) 0.0302(6) -0.0006(4) 0.0141(5) 0.0026(4)
N3 0.0192(5) 0.0278(6) 0.0244(6) 0.0052(4) 0.0064(4) 0.0025(4)
C1 0.0279(7) 0.0245(6) 0.0235(6) -0.0008(5) 0.0053(5) 0.0019(5)
C2 0.0343(8) 0.0433(9) 0.0261(7) -0.0043(6) 0.0014(6) -0.0016(7)
C3 0.0377(9) 0.0420(9) 0.0309(8) 0.0094(7) 0.0118(7) -0.0006(7)
C4 0.0301(7) 0.0206(6) 0.0350(8) -0.0046(6) 0.0050(6) 0.0014(5)
C5 0.0456(10) 0.0251(8) 0.0746(14) 0.0079(8) 0.0268(10) 0.0011(7)
C6 0.0384(8) 0.0294(7) 0.0348(8) -0.0014(6) 0.0137(7) 0.0090(6)
C7 0.0168(6) 0.0278(6) 0.0220(6) -0.0026(5) 0.0061(5) -0.0038(5)
C8 0.0212(6) 0.0295(7) 0.0256(7) -0.0003(5) 0.0070(5) -0.0040(5)
C9 0.0206(6) 0.0365(8) 0.0280(7) 0.0000(6) 0.0048(5) -0.0009(6)
C10 0.0187(6) 0.0414(8) 0.0325(7) -0.0019(6) 0.0065(5) -0.0063(6)
C11 0.0246(7) 0.0317(7) 0.0284(7) -0.0034(6) 0.0099(5) -0.0092(5)
C12 0.0223(6) 0.0274(7) 0.0275(7) -0.0013(5) 0.0076(5) -0.0036(5)
C13 0.0255(7) 0.0469(10) 0.0478(10) 0.0098(8) 0.0038(7) 0.0045(7)
C14 0.0312(8) 0.0373(9) 0.0441(9) 0.0015(7) 0.0135(7) -0.0121(7)
C15 0.0313(7) 0.0240(7) 0.0315(7) -0.0031(5) 0.0057(6) -0.0057(5)
C16 0.0302(8) 0.0385(9) 0.0638(12) -0.0110(8) 0.0126(8) -0.0116(7)
C17 0.0453(10) 0.0252(7) 0.0500(10) -0.0091(7) 0.0136(8) -0.0080(7)
C18 0.0339(8) 0.0230(6) 0.0266(7) 0.0003(5) 0.0084(6) -0.0002(5)
C19 0.0542(11) 0.0343(9) 0.0396(9) 0.0089(7) 0.0124(8) 0.0163(8)
C20 0.0582(12) 0.0477(11) 0.0373(9) 0.0111(8) 0.0249(9) 0.0098(9)
C21 0.0260(6) 0.0206(6) 0.0291(7) 0.0001(5) 0.0127(5) 0.0026(5)
C22 0.0288(7) 0.0238(6) 0.0311(7) -0.0013(5) 0.0109(6) 0.0029(5)
C23 0.0382(8) 0.0223(7) 0.0387(8) -0.0038(6) 0.0177(7) 0.0031(6)
C24 0.0333(8) 0.0302(8) 0.0559(11) -0.0033(7) 0.0202(8) 0.0095(6)
C25 0.0268(8) 0.0422(9) 0.0566(11) -0.0064(8) 0.0068(7) 0.0095(7)
C26 0.0287(7) 0.0357(8) 0.0398(9) -0.0089(7) 0.0050(6) 0.0056(6)
C27 0.0577(12) 0.0430(10) 0.0523(11) -0.0204(9) 0.0164(10) 0.0101(9)
C28 0.0320(11) 0.089(2) 0.110(2) -0.0331(17) -0.0088(12) 0.0205(12)
C29 0.0259(7) 0.0297(7) 0.0344(8) -0.0006(6) 0.0059(6) 0.0083(6)
C30 0.0526(11) 0.0325(9) 0.0527(11) 0.0087(8) 0.0160(9) 0.0161(8)
C31 0.0414(11) 0.0522(12) 0.0934(18) 0.0116(12) 0.0373(11) 0.0189(9)
C32 0.0272(7) 0.0346(8) 0.0334(8) -0.0013(6) -0.0034(6) -0.0018(6)
C33 0.0319(9) 0.0580(12) 0.0621(13) -0.0031(10) -0.0009(9) -0.0166(9)
C34 0.0532(11) 0.0376(9) 0.0385(9) -0.0095(7) 0.0000(8) -0.0020(8)
C35 0.0250(6) 0.0261(7) 0.0254(7) 0.0035(5) 0.0082(5) 0.0046(5)
C36 0.0276(7) 0.0250(7) 0.0266(7) 0.0017(5) 0.0084(5) 0.0026(5)
C37 0.0341(8) 0.0247(7) 0.0358(8) 0.0015(6) 0.0162(6) 0.0018(6)
C38 0.0463(9) 0.0336(8) 0.0335(8) 0.0097(6) 0.0187(7) 0.0051(7)
C39 0.0410(9) 0.0423(9) 0.0272(7) 0.0100(7) 0.0089(6) 0.0103(7)
C40 0.0299(7) 0.0373(8) 0.0283(7) 0.0061(6) 0.0052(6) 0.0038(6)
C41 0.0421(9) 0.0356(9) 0.0513(11) 0.0019(8) 0.0193(8) -0.0080(7)
C42 0.0585(13) 0.0725(15) 0.0361(10) 0.0219(10) 0.0027(9) 0.0071(11)
C43 0.0335(8) 0.0333(8) 0.0277(7) -0.0041(6) 0.0104(6) 0.0004(6)
C46 0.0241(7) 0.0544(10) 0.0349(8) -0.0071(7) 0.0131(6) -0.0032(7)

loop_
_atom_type_symbol
_atom_type_scat_dispersion_real
_atom_type_scat_dispersion_imag
_atom_type_scat_Cromer_Mann_a1
_atom_type_scat_Cromer_Mann_b1
_atom_type_scat_Cromer_Mann_a2
_atom_type_scat_Cromer_Mann_b2
_atom_type_scat_Cromer_Mann_a3
_atom_type_scat_Cromer_Mann_b3
_atom_type_scat_Cromer_Mann_a4
_atom_type_scat_Cromer_Mann_b4
_atom_type_scat_Cromer_Mann_c
_atom_type_scat_source
C 0.0033 0.0016 2.3100 20.8439 1.0200 10.2075 1.5886 0.5687 0.8650 51.6512 0.2156 'International Tables Vol C 4.2.6.8 and 6.1.1.4'
H 0.0000 0.0000 0.4930 10.5109 0.3229 26.1257 0.1402 3.1424 0.0408 57.7998 0.0030 'International Tables Vol C 4.2.6.8 and 6.1.1.4'
N 0.0061 0.0033 12.2126 0.0057 3.1322 9.8933 2.0125 28.9975 1.1663 0.5826 -11.5290 'International Tables Vol C 4.2.6.8 and 6.1.1.4'
O 0.0106 0.0060 3.0485 13.2771 2.2868 5.7011 1.5463 0.3239 0.8670 32.9089 0.2508 'International Tables Vol C 4.2.6.8 and 6.1.1.4'
P 0.1023 0.0942 6.4345 1.9067 4.1791 27.1570 1.7800 0.5260 1.4908 68.1645 1.1149 'International Tables Vol C 4.2.6.8 and 6.1.1.4'
Cl 0.1484 0.1585 11.4604 0.0104 7.1964 1.1662 6.2556 18.5194 1.6455 47.7784 -9.5574 'International Tables Vol C 4.2.6.8 and 6.1.1.4'
Ti 0.2776 0.4457 9.7595 7.8508 7.3558 0.5000 1.6991 35.6338 1.9021 116.1050 1.2807 'International Tables Vol C 4.2.6.8 and 6.1.1.4'
Ni 0.3393 1.1124 12.8376 3.8785 7.2920 0.2565 4.4438 12.1763 2.3800 66.3421 1.0341 'International Tables Vol C 4.2.6.8 and 6.1.1.4'

loop_
_geom_angle_atom_site_label_1
_geom_angle_atom_site_label_2
_geom_angle_atom_site_label_3
_geom_angle
_geom_angle_publ_flag
Ti1 Ni1 Cl1 177.515(14) yes
Ti1 Ni1 P1 73.614(12) yes
Cl1 Ni1 P1 104.074(15) yes
Ti1 Ni1 P2 75.221(12) yes
Cl1 Ni1 P2 106.616(15) yes
P1 Ni1 P2 109.803(14) yes
Ti1 Ni1 P3 74.419(12) yes
Cl1 Ni1 P3 105.866(15) yes
P1 Ni1 P3 111.452(15) yes
P2 Ni1 P3 117.910(15) yes
Ni1 Ti1 P1 54.092(10) yes
Ni1 Ti1 P2 53.013(10) yes
P1 Ti1 P2 86.195(12) yes
Ni1 Ti1 P3 53.576(10) yes
P1 Ti1 P3 87.887(13) yes
P2 Ti1 P3 90.749(12) yes
Ni1 Ti1 O1 168.20(3) yes
P1 Ti1 O1 137.71(3) yes
P2 Ti1 O1 121.08(3) yes
P3 Ti1 O1 120.20(3) yes
Ni1 Ti1 N1 92.44(3) yes
P1 Ti1 N1 38.46(3) yes
P2 Ti1 N1 109.82(4) yes
P3 Ti1 N1 116.59(4) yes
O1 Ti1 N1 99.35(4) yes
Ni1 Ti1 N2 90.50(3) yes
P1 Ti1 N2 113.97(4) yes
P2 Ti1 N2 37.62(3) yes
P3 Ti1 N2 115.39(4) yes
O1 Ti1 N2 83.67(4) yes
Ni1 Ti1 N3 90.97(3) yes
P1 Ti1 N3 107.49(4) yes
P2 Ti1 N3 123.48(4) yes
P3 Ti1 N3 38.04(3) yes
O1 Ti1 N3 84.87(4) yes
N1 Ti1 N2 116.49(5) yes
N1 Ti1 N3 114.11(5) yes
N2 Ti1 N3 129.26(5) yes
Ti1 P1 Ni1 52.294(9) yes
Ti1 P1 N1 46.76(4) yes
Ni1 P1 N1 98.92(4) yes
Ti1 P1 C1 128.93(5) yes
Ni1 P1 C1 117.25(5) yes
N1 P1 C1 108.26(6) yes
Ti1 P1 C4 127.23(5) yes
Ni1 P1 C4 120.40(5) yes
N1 P1 C4 109.87(7) yes
C1 P1 C4 101.79(7) yes
Ti1 P2 Ni1 51.765(9) yes
Ti1 P2 N2 46.95(4) yes
Ni1 P2 N2 98.55(4) yes
Ti1 P2 C15 129.70(5) yes
Ni1 P2 C15 115.49(5) yes
N2 P2 C15 110.41(7) yes
Ti1 P2 C18 120.85(5) yes
Ni1 P2 C18 116.46(5) yes
N2 P2 C18 106.94(7) yes
C15 P2 C18 108.22(7) yes
Ti1 P3 Ni1 52.006(9) yes
Ti1 P3 N3 47.96(4) yes
Ni1 P3 N3 99.20(4) yes
Ti1 P3 C29 131.43(5) yes
Ni1 P3 C29 113.85(5) yes
N3 P3 C29 109.13(7) yes
Ti1 P3 C32 122.87(6) yes
Ni1 P3 C32 121.18(6) yes
N3 P3 C32 108.74(7) yes
C29 P3 C32 104.29(7) yes
Ti1 O1 C43 118.37(9) yes
Ti1 O1 C46 132.63(9) yes
C43 O1 C46 108.75(11) yes
P1 N1 Ti1 94.78(5) yes
P1 N1 C7 134.27(10) yes
Ti1 N1 C7 129.67(9) yes
P2 N2 Ti1 95.43(5) yes
P2 N2 C21 130.12(10) yes
Ti1 N2 C21 133.46(9) yes
P3 N3 Ti1 93.99(5) yes
P3 N3 C35 131.27(10) yes
Ti1 N3 C35 134.37(9) yes
P1 C1 C2 115.50(11) yes
P1 C1 C3 111.41(11) yes
C2 C1 C3 109.82(13) yes
P1 C1 H11 105.9 no
C2 C1 H11 107.1 no
C3 C1 H11 106.6 no
C1 C2 H21 113.4 no
C1 C2 H22 110.4 no
H21 C2 H22 108.1 no
C1 C2 H23 110.5 no
H21 C2 H23 107.1 no
H22 C2 H23 107.1 no
C1 C3 H31 109.6 no
C1 C3 H32 110.0 no
H31 C3 H32 108.9 no
C1 C3 H33 110.2 no
H31 C3 H33 109.0 no
H32 C3 H33 109.1 no
P1 C4 C5 113.27(12) yes
P1 C4 C6 109.54(10) yes
C5 C4 C6 111.56(14) yes
P1 C4 H41 107.0 no
C5 C4 H41 106.3 no
C6 C4 H41 108.9 no
C4 C5 H51 111.8 no
C4 C5 H52 109.9 no
H51 C5 H52 111.4 no
C4 C5 H53 109.3 no
H51 C5 H53 107.9 no
H52 C5 H53 106.3 no
C4 C6 H61 110.1 no
C4 C6 H62 112.6 no
H61 C6 H62 108.4 no
C4 C6 H63 110.8 no
H61 C6 H63 107.5 no
H62 C6 H63 107.3 no
N1 C7 C8 120.48(12) yes
N1 C7 C12 120.40(13) yes
C8 C7 C12 118.74(12) yes
C7 C8 C9 121.29(14) yes
C7 C8 H81 117.4 no
C9 C8 H81 121.3 no
C8 C9 C10 118.73(14) yes
C8 C9 C13 120.37(14) yes
C10 C9 C13 120.89(14) yes
C9 C10 C11 121.07(13) yes
C9 C10 H101 118.8 no
C11 C10 H101 120.2 no
C10 C11 C12 119.14(14) yes
C10 C11 C14 121.36(14) yes
C12 C11 C14 119.44(15) yes
C11 C12 C7 120.98(14) yes
C11 C12 H121 118.8 no
C7 C12 H121 120.2 no
C9 C13 H131 110.3 no
C9 C13 H132 110.5 no
H131 C13 H132 109.2 no
C9 C13 H133 111.0 no
H131 C13 H133 108.1 no
H132 C13 H133 107.7 no
C11 C14 H141 110.8 no
C11 C14 H142 109.0 no
H141 C14 H142 106.9 no
C11 C14 H143 111.0 no
H141 C14 H143 109.8 no
H142 C14 H143 109.3 no
P2 C15 C16 111.32(11) yes
P2 C15 C17 118.39(12) yes
C16 C15 C17 109.51(13) yes
P2 C15 H151 103.0 no
C16 C15 H151 106.8 no
C17 C15 H151 107.0 no
C15 C16 H161 110.3 no
C15 C16 H162 109.4 no
H161 C16 H162 109.0 no
C15 C16 H163 111.2 no
H161 C16 H163 108.6 no
H162 C16 H163 108.3 no
C15 C17 H171 113.3 no
C15 C17 H172 110.8 no
H171 C17 H172 108.4 no
C15 C17 H173 109.7 no
H171 C17 H173 108.6 no
H172 C17 H173 105.7 no
P2 C18 C19 119.21(11) yes
P2 C18 C20 111.35(12) yes
C19 C18 C20 109.79(14) yes
P2 C18 H181 101.2 no
C19 C18 H181 106.6 no
C20 C18 H181 107.7 no
C18 C19 H191 109.8 no
C18 C19 H192 112.0 no
H191 C19 H192 109.0 no
C18 C19 H193 110.6 no
H191 C19 H193 107.3 no
H192 C19 H193 108.0 no
C18 C20 H201 110.0 no
C18 C20 H202 110.3 no
H201 C20 H202 107.6 no
C18 C20 H203 111.4 no
H201 C20 H203 109.0 no
H202 C20 H203 108.4 no
N2 C21 C22 121.06(13) yes
N2 C21 C26 120.29(13) yes
C22 C21 C26 118.57(13) yes
C21 C22 C23 121.22(15) yes
C21 C22 H221 119.9 no
C23 C22 H221 118.9 no
C22 C23 C24 118.71(15) yes
C22 C23 C27 120.47(16) yes
C24 C23 C27 120.78(15) yes
C23 C24 C25 121.47(15) yes
C23 C24 H241 120.0 no
C25 C24 H241 118.5 no
C24 C25 C26 119.14(16) yes
C24 C25 C28 120.83(17) yes
C26 C25 C28 120.01(19) yes
C25 C26 C21 120.88(16) yes
C25 C26 H261 119.3 no
C21 C26 H261 119.8 no
C23 C27 H271 110.3 no
C23 C27 H272 109.1 no
H271 C27 H272 108.2 no
C23 C27 H273 110.9 no
H271 C27 H273 111.2 no
H272 C27 H273 107.0 no
C25 C28 H281 111.0 no
C25 C28 H282 109.2 no
H281 C28 H282 109.7 no
C25 C28 H283 109.6 no
H281 C28 H283 109.5 no
H282 C28 H283 107.8 no
P3 C29 C30 117.97(12) yes
P3 C29 C31 111.47(13) yes
C30 C29 C31 109.73(15) yes
P3 C29 H291 102.1 no
C30 C29 H291 106.2 no
C31 C29 H291 108.7 no
C29 C30 H301 109.6 no
C29 C30 H302 108.9 no
H301 C30 H302 108.2 no
C29 C30 H303 113.0 no
H301 C30 H303 107.3 no
H302 C30 H303 109.7 no
C29 C31 H311 109.4 no
C29 C31 H312 110.0 no
H311 C31 H312 108.3 no
C29 C31 H313 110.8 no
H311 C31 H313 109.5 no
H312 C31 H313 108.7 no
P3 C32 C33 110.94(13) yes
P3 C32 C34 111.08(12) yes
C33 C32 C34 109.80(16) yes
P3 C32 H321 107.1 no
C33 C32 H321 109.5 no
C34 C32 H321 108.4 no
C32 C33 H331 110.0 no
C32 C33 H332 112.4 no
H331 C33 H332 109.2 no
C32 C33 H333 109.5 no
H331 C33 H333 107.8 no
H332 C33 H333 107.9 no
C32 C34 H341 108.8 no
C32 C34 H342 112.2 no
H341 C34 H342 106.8 no
C32 C34 H343 110.2 no
H341 C34 H343 108.5 no
H342 C34 H343 110.2 no
N3 C35 C36 118.24(13) yes
N3 C35 C40 124.04(14) yes
C36 C35 C40 117.70(14) yes
C35 C36 C37 121.94(14) yes
C35 C36 H361 117.8 no
C37 C36 H361 120.2 no
C36 C37 C38 118.88(15) yes
C36 C37 C41 119.73(15) yes
C38 C37 C41 121.39(15) yes
C37 C38 C39 120.86(15) yes
C37 C38 H381 119.6 no
C39 C38 H381 119.6 no
C38 C39 C40 119.35(15) yes
C38 C39 C42 120.91(17) yes
C40 C39 C42 119.73(18) yes
C35 C40 C39 121.24(16) yes
C35 C40 H401 119.0 no
C39 C40 H401 119.8 no
C37 C41 H411 111.6 no
C37 C41 H412 110.2 no
H411 C41 H412 108.7 no
C37 C41 H413 111.4 no
H411 C41 H413 108.4 no
H412 C41 H413 106.3 no
C39 C42 H421 111.0 no
C39 C42 H422 112.7 no
H421 C42 H422 108.9 no
C39 C42 H423 109.9 no
H421 C42 H423 107.3 no
H422 C42 H423 106.8 no
O1 C43 C441 106.69(16) yes
O1 C43 H431 107.5 no
C441 C43 H431 111.2 no
O1 C43 H432 109.5 no
C441 C43 H432 112.6 no
H431 C43 H432 109.2 no
O1 C43 C440 103.7(2) yes
O1 C43 H433 109.6 no
C440 C43 H433 111.2 no
O1 C43 H434 109.6 no
C440 C43 H434 112.0 no
H433 C43 H434 110.5 no
O1 C46 C451 103.99(17) yes
O1 C46 H461 111.1 no
C451 C46 H461 111.9 no
O1 C46 H462 108.8 no
C451 C46 H462 111.2 no
H461 C46 H462 109.7 no
O1 C46 C450 107.5(2) yes
O1 C46 H463 110.3 no
C450 C46 H463 112.4 no
O1 C46 H464 109.4 no
C450 C46 H464 108.7 no
H463 C46 H464 108.5 no
C43 C440 C450 103.8(4) yes
C43 C440 H4401 110.5 no
C450 C440 H4401 113.0 no
C43 C440 H4402 108.5 no
C450 C440 H4402 111.3 no
H4401 C440 H4402 109.5 no
C43 C441 C451 99.8(3) yes
C43 C441 H4411 109.3 no
C451 C441 H4411 111.9 no
C43 C441 H4412 110.6 no
C451 C441 H4412 113.2 no
H4411 C441 H4412 111.5 no
C440 C450 C46 102.9(4) yes
C440 C450 H4501 114.4 no
C46 C450 H4501 110.4 no
C440 C450 H4502 109.4 no
C46 C450 H4502 109.1 no
H4501 C450 H4502 110.2 no
C46 C451 C441 99.6(3) yes
C46 C451 H4511 112.1 no
C441 C451 H4511 111.4 no
C46 C451 H4512 108.7 no
C441 C451 H4512 113.5 no
H4511 C451 H4512 111.0 no

loop_
_geom_bond_atom_site_label_1
_geom_bond_atom_site_label_2
_geom_bond_distance
_geom_bond_publ_flag
Ni1 Ti1 2.2182(3) yes
Ni1 Cl1 2.3556(4) yes
Ni1 P1 2.2709(4) yes
Ni1 P2 2.2557(4) yes
Ni1 P3 2.2648(4) yes
Ti1 P1 2.6898(4) yes
Ti1 P2 2.7306(4) yes
Ti1 P3 2.7113(4) yes
Ti1 O1 2.2610(10) yes
Ti1 N1 1.9664(12) yes
Ti1 N2 2.0043(12) yes
Ti1 N3 2.0187(12) yes
P1 N1 1.6787(12) yes
P1 C1 1.8619(15) yes
P1 C4 1.8630(15) yes
P2 N2 1.6743(12) yes
P2 C15 1.8590(15) yes
P2 C18 1.8575(16) yes
P3 N3 1.6749(12) yes
P3 C29 1.8589(15) yes
P3 C32 1.8603(16) yes
O1 C43 1.4643(18) yes
O1 C46 1.4517(18) yes
N1 C7 1.4204(16) yes
N2 C21 1.4196(17) yes
N3 C35 1.4076(18) yes
C1 C2 1.532(2) yes
C1 C3 1.532(2) yes
C1 H11 0.977 no
C2 H21 0.962 no
C2 H22 0.964 no
C2 H23 0.968 no
C3 H31 0.959 no
C3 H32 0.992 no
C3 H33 0.964 no
C4 C5 1.519(2) yes
C4 C6 1.529(2) yes
C4 H41 0.976 no
C5 H51 0.991 no
C5 H52 0.981 no
C5 H53 0.979 no
C6 H61 0.967 no
C6 H62 0.952 no
C6 H63 0.962 no
C7 C8 1.394(2) yes
C7 C12 1.3920(19) yes
C8 C9 1.3926(19) yes
C8 H81 0.945 no
C9 C10 1.393(2) yes
C9 C13 1.504(2) yes
C10 C11 1.390(2) yes
C10 H101 0.927 no
C11 C12 1.3932(19) yes
C11 C14 1.506(2) yes
C12 H121 0.914 no
C13 H131 0.929 no
C13 H132 0.951 no
C13 H133 0.945 no
C14 H141 0.935 no
C14 H142 0.936 no
C14 H143 0.944 no
C15 C16 1.531(2) yes
C15 C17 1.529(2) yes
C15 H151 0.961 no
C16 H161 0.979 no
C16 H162 0.960 no
C16 H163 0.975 no
C17 H171 0.956 no
C17 H172 0.952 no
C17 H173 0.963 no
C18 C19 1.532(2) yes
C18 C20 1.519(2) yes
C18 H181 0.993 no
C19 H191 0.975 no
C19 H192 0.955 no
C19 H193 0.963 no
C20 H201 0.947 no
C20 H202 0.956 no
C20 H203 0.955 no
C21 C22 1.395(2) yes
C21 C26 1.392(2) yes
C22 C23 1.394(2) yes
C22 H221 0.945 no
C23 C24 1.386(3) yes
C23 C27 1.503(2) yes
C24 C25 1.378(3) yes
C24 H241 0.943 no
C25 C26 1.397(2) yes
C25 C28 1.517(3) yes
C26 H261 0.941 no
C27 H271 0.938 no
C27 H272 0.962 no
C27 H273 0.968 no
C28 H281 0.931 no
C28 H282 0.944 no
C28 H283 0.949 no
C29 C30 1.520(2) yes
C29 C31 1.519(2) yes
C29 H291 0.988 no
C30 H301 0.983 no
C30 H302 0.962 no
C30 H303 0.967 no
C31 H311 0.966 no
C31 H312 0.967 no
C31 H313 0.955 no
C32 C33 1.531(3) yes
C32 C34 1.525(3) yes
C32 H321 0.978 no
C33 H331 0.948 no
C33 H332 0.966 no
C33 H333 0.958 no
C34 H341 0.963 no
C34 H342 0.960 no
C34 H343 0.944 no
C35 C36 1.396(2) yes
C35 C40 1.399(2) yes
C36 C37 1.390(2) yes
C36 H361 0.925 no
C37 C38 1.389(2) yes
C37 C41 1.509(2) yes
C38 C39 1.386(3) yes
C38 H381 0.950 no
C39 C40 1.394(2) yes
C39 C42 1.507(3) yes
C40 H401 0.942 no
C41 H411 0.952 no
C41 H412 0.937 no
C41 H413 0.951 no
C42 H421 0.930 no
C42 H422 0.928 no
C42 H423 0.955 no
C43 C441 1.508(4) yes
C43 H431 0.967 no
C43 H432 0.972 no
C43 C440 1.519(5) yes
C43 H433 0.969 no
C43 H434 0.966 no
C46 C451 1.533(4) yes
C46 H461 0.961 no
C46 H462 0.974 no
C46 C450 1.497(5) yes
C46 H463 0.966 no
C46 H464 0.965 no
C440 C450 1.498(7) yes
C440 H4401 0.976 no
C440 H4402 0.956 no
C441 C451 1.574(5) yes
C441 H4411 0.985 no
C441 H4412 0.925 no
C450 H4501 0.988 no
C450 H4502 0.948 no
C451 H4511 0.955 no
C451 H4512 1.002 no
